data_4337129
loop_
_publ_author_name
'Roy, Dipak Kumar'
'Barik, Subrat Kumar'
'Mondal, Bijan'
'Varghese, Babu'
'Ghosh, Sundargopal'

_publ_section_title
;
 A Novel Heterometallic \m9-Boride Cluster: Synthesis and Structural
 Characterization of [(\h(5)-C5Me5Rh)2{Co6(CO)12}(\m-H)(BH)B].
;
_journal_issue 2
_journal_name_full 'Inorganic chemistry'
_journal_page_first 667
_journal_page_last 669
_journal_paper_doi 10.1021/ic4021178
_journal_volume 53
_journal_year 2014
_chemical_formula_sum 'C20 H38 B6 Co2'
_chemical_formula_weight 461.22
_chemical_name_systematic
;

 ?

;
_space_group_IT_number 2
_symmetry_cell_setting triclinic
_symmetry_space_group_name_Hall '-P 1'
_symmetry_space_group_name_H-M 'P -1'
_atom_sites_solution_hydrogens geom
_atom_sites_solution_primary direct
_atom_sites_solution_secondary difmap
_audit_creation_method SHELXL-97
_cell_angle_alpha 70.007(2)
_cell_angle_beta 77.884(2)
_cell_angle_gamma 73.479(2)
_cell_formula_units_Z 2
_cell_length_a 8.2502(5)
_cell_length_b 10.8875(7)
_cell_length_c 14.7638(10)
_cell_measurement_reflns_used 5444
_cell_measurement_temperature 273(2)
_cell_measurement_theta_max 25.81
_cell_measurement_theta_min 2.60
_cell_volume 1185.39(13)
_computing_cell_refinement 'Bruker SMART'
_computing_data_collection 'Bruker SMART'
_computing_data_reduction 'Bruker SAINT'
_computing_molecular_graphics 'Bruker SHELXTL'
_computing_publication_material 'Bruker SHELXTL'
_computing_structure_refinement 'SHELXL-97 (Sheldrick, 1997)'
_computing_structure_solution 'SHELXS-97 (Sheldrick, 1990)'
_diffrn_ambient_temperature 273(2)
_diffrn_measured_fraction_theta_full 0.987
_diffrn_measured_fraction_theta_max 0.987
_diffrn_measurement_device_type 'CCD area detector'
_diffrn_measurement_method 'phi and omega scans'
_diffrn_radiation_monochromator graphite
_diffrn_radiation_source 'fine-focus sealed tube'
_diffrn_radiation_type MoK\a
_diffrn_radiation_wavelength 0.71073
_diffrn_reflns_av_R_equivalents 0.0314
_diffrn_reflns_av_sigmaI/netI 0.0347
_diffrn_reflns_limit_h_max 9
_diffrn_reflns_limit_h_min -9
_diffrn_reflns_limit_k_max 12
_diffrn_reflns_limit_k_min -12
_diffrn_reflns_limit_l_max 16
_diffrn_reflns_limit_l_min -17
_diffrn_reflns_number 13216
_diffrn_reflns_theta_full 25.00
_diffrn_reflns_theta_max 25.00
_diffrn_reflns_theta_min 1.48
_exptl_absorpt_coefficient_mu 1.403
_exptl_absorpt_correction_T_max 0.892
_exptl_absorpt_correction_T_min 0.601
_exptl_absorpt_correction_type multi-scan
_exptl_absorpt_process_details 'SADABS (Bruker, 1999)'
_exptl_crystal_colour metallic
_exptl_crystal_density_diffrn 1.292
_exptl_crystal_density_method 'not measured'
_exptl_crystal_description Rectangelar
_exptl_crystal_F_000 484
_exptl_crystal_size_max 0.35
_exptl_crystal_size_mid 0.20
_exptl_crystal_size_min 0.05
_refine_diff_density_max 0.562
_refine_diff_density_min -0.250
_refine_diff_density_rms 0.061
_refine_ls_extinction_method none
_refine_ls_goodness_of_fit_ref 1.068
_refine_ls_hydrogen_treatment mixed
_refine_ls_matrix_type full
_refine_ls_number_parameters 295
_refine_ls_number_reflns 4116
_refine_ls_number_restraints 0
_refine_ls_restrained_S_all 1.068
_refine_ls_R_factor_all 0.0470
_refine_ls_R_factor_gt 0.0319
_refine_ls_shift/su_max 0.000
_refine_ls_shift/su_mean 0.000
_refine_ls_structure_factor_coef Fsqd
_refine_ls_weighting_details 'calc w=1/[\s^2^(Fo^2^)+(0.0469P)^2^+0.5109P] where P=(Fo^2^+2Fc^2^)/3'
_refine_ls_weighting_scheme calc
_refine_ls_wR_factor_gt 0.0812
_refine_ls_wR_factor_ref 0.0930
_reflns_number_gt 3266
_reflns_number_total 4116
_reflns_threshold_expression >2sigma(I)
_cod_data_source_file ic4021178_si_003.cif
_cod_data_source_block 4
_cod_depositor_comments
;
The following automatic conversions were performed:

'_symmetry_cell_setting' value 'Triclinic' changed to 'triclinic'
according to
/usr/data/users/saulius/automatic-downloads/current/ACS/lib/dictionaries/cif_core.dic
dictionary named 'cif_core.dic' version 2.4.2 from 2011-04-26.

Automatic conversion script
Id: cif_fix_values 2281 2013-09-26 08:29:07Z andrius 
;
_cod_original_cell_volume 1185.40(13)
_cod_original_sg_symbol_H-M P-1
_cod_database_code 4337129

loop_
_symmetry_equiv_pos_as_xyz
'x, y, z'
'-x, -y, -z'

loop_
_atom_site_label
_atom_site_type_symbol
_atom_site_fract_x
_atom_site_fract_y
_atom_site_fract_z
_atom_site_U_iso_or_equiv
_atom_site_adp_type
_atom_site_occupancy
_atom_site_symmetry_multiplicity
_atom_site_calc_flag
_atom_site_refinement_flags
B1 B 0.5044(4) -0.0862(4) 0.3920(2) 0.0396(8) Uani 1 1 d .
B2 B 0.5727(4) -0.0221(3) 0.2688(2) 0.0335(7) Uani 1 1 d .
B3 B 0.3929(4) 0.0644(3) 0.3269(3) 0.0389(8) Uani 1 1 d .
B4 B 0.7569(4) 0.0495(3) 0.2503(2) 0.0341(7) Uani 1 1 d .
B5 B 0.7072(5) 0.1860(4) 0.2961(3) 0.0404(8) Uani 1 1 d .
B6 B 0.8182(5) 0.0347(3) 0.3606(3) 0.0397(8) Uani 1 1 d .
C1 C 0.9611(4) -0.2763(3) 0.4310(2) 0.0388(7) Uani 1 1 d .
C2 C 0.8161(4) -0.3324(3) 0.4502(2) 0.0381(7) Uani 1 1 d .
C3 C 0.7770(4) -0.3293(3) 0.3599(2) 0.0393(7) Uani 1 1 d .
C4 C 0.8962(4) -0.2687(3) 0.2853(2) 0.0401(7) Uani 1 1 d .
C5 C 1.0110(4) -0.2382(3) 0.3296(2) 0.0392(7) Uani 1 1 d .
C6 C 1.1629(4) -0.1812(4) 0.2775(3) 0.0622(10) Uani 1 1 d .
H6A H 1.1912 -0.1361 0.3156 0.093 Uiso 1 1 calc R
H6B H 1.1365 -0.1184 0.2156 0.093 Uiso 1 1 calc R
H6C H 1.2580 -0.2526 0.2680 0.093 Uiso 1 1 calc R
C7 C 1.0501(5) -0.2665(4) 0.5065(3) 0.0582(9) Uani 1 1 d .
H7A H 1.1306 -0.3498 0.5298 0.087 Uiso 1 1 calc R
H7B H 0.9676 -0.2485 0.5596 0.087 Uiso 1 1 calc R
H7C H 1.1088 -0.1951 0.4782 0.087 Uiso 1 1 calc R
C8 C 0.7273(5) -0.3909(3) 0.5489(2) 0.0582(9) Uani 1 1 d .
H8A H 0.6092 -0.3797 0.5445 0.087 Uiso 1 1 calc R
H8B H 0.7366 -0.3455 0.5924 0.087 Uiso 1 1 calc R
H8C H 0.7792 -0.4848 0.5729 0.087 Uiso 1 1 calc R
C9 C 0.6412(5) -0.3846(3) 0.3454(3) 0.0626(10) Uani 1 1 d .
H9A H 0.6905 -0.4722 0.3377 0.094 Uiso 1 1 calc R
H9B H 0.5904 -0.3260 0.2883 0.094 Uiso 1 1 calc R
H9C H 0.5556 -0.3911 0.4009 0.094 Uiso 1 1 calc R
C10 C 0.9059(5) -0.2481(4) 0.1784(2) 0.0604(10) Uani 1 1 d .
H10A H 0.9277 -0.1613 0.1423 0.091 Uiso 1 1 calc R
H10B H 0.7999 -0.2536 0.1647 0.091 Uiso 1 1 calc R
H10C H 0.9965 -0.3164 0.1600 0.091 Uiso 1 1 calc R
C11 C 0.5474(4) 0.2246(3) 0.0725(2) 0.0419(7) Uani 1 1 d .
C12 C 0.3727(4) 0.2311(3) 0.1124(2) 0.0406(7) Uani 1 1 d .
C13 C 0.3197(4) 0.3346(3) 0.1570(2) 0.0400(7) Uani 1 1 d .
C14 C 0.4603(4) 0.3928(3) 0.1439(2) 0.0412(7) Uani 1 1 d .
C15 C 0.6007(4) 0.3252(3) 0.0914(2) 0.0418(7) Uani 1 1 d .
C16 C 0.7720(5) 0.3592(4) 0.0570(3) 0.0654(10) Uani 1 1 d .
H16A H 0.7749 0.4151 -0.0094 0.098 Uiso 1 1 calc R
H16B H 0.8593 0.2780 0.0617 0.098 Uiso 1 1 calc R
H16C H 0.7913 0.4063 0.0966 0.098 Uiso 1 1 calc R
C17 C 0.6490(5) 0.1319(4) 0.0152(2) 0.0628(10) Uani 1 1 d .
H17A H 0.6100 0.1612 -0.0473 0.094 Uiso 1 1 calc R
H17B H 0.6349 0.0424 0.0492 0.094 Uiso 1 1 calc R
H17C H 0.7673 0.1328 0.0068 0.094 Uiso 1 1 calc R
C18 C 0.2618(5) 0.1493(4) 0.1029(3) 0.0625(10) Uani 1 1 d .
H18A H 0.1640 0.1517 0.1513 0.094 Uiso 1 1 calc R
H18B H 0.3252 0.0581 0.1118 0.094 Uiso 1 1 calc R
H18C H 0.2253 0.1859 0.0394 0.094 Uiso 1 1 calc R
C19 C 0.1425(4) 0.3795(3) 0.2034(3) 0.0567(9) Uani 1 1 d .
H19A H 0.0719 0.4368 0.1540 0.085 Uiso 1 1 calc R
H19B H 0.1454 0.4280 0.2463 0.085 Uiso 1 1 calc R
H19C H 0.0968 0.3024 0.2398 0.085 Uiso 1 1 calc R
C20 C 0.4586(5) 0.5098(3) 0.1760(3) 0.0628(10) Uani 1 1 d .
H20A H 0.5712 0.5041 0.1875 0.094 Uiso 1 1 calc R
H20B H 0.3817 0.5083 0.2348 0.094 Uiso 1 1 calc R
H20C H 0.4217 0.5920 0.1263 0.094 Uiso 1 1 calc R
Co1 Co 0.76136(4) -0.13495(3) 0.36126(2) 0.03000(13) Uani 1 1 d .
Co2 Co 0.52326(5) 0.18988(3) 0.22133(2) 0.03116(13) Uani 1 1 d .
H2BB H 0.566(4) -0.072(3) 0.214(2) 0.044(8) Uiso 1 1 d .
H1BB H 0.433(4) -0.157(3) 0.438(2) 0.048(8) Uiso 1 1 d .
H5BB H 0.925(4) 0.031(3) 0.388(2) 0.062(10) Uiso 1 1 d .
H3BB H 0.265(4) 0.078(3) 0.329(2) 0.060(10) Uiso 1 1 d .
H4BB H 0.748(4) 0.274(3) 0.281(2) 0.057(9) Uiso 1 1 d .
H8BB H 0.854(4) 0.047(3) 0.182(2) 0.042(8) Uiso 1 1 d .
H6BB H 0.435(4) 0.025(3) 0.413(2) 0.061(10) Uiso 1 1 d .
H7BB H 0.697(4) 0.127(3) 0.384(2) 0.058(9) Uiso 1 1 d .

loop_
_atom_site_aniso_label
_atom_site_aniso_U_11
_atom_site_aniso_U_22
_atom_site_aniso_U_33
_atom_site_aniso_U_23
_atom_site_aniso_U_13
_atom_site_aniso_U_12
B1 0.0406(19) 0.0348(19) 0.0385(19) -0.0065(15) -0.0017(15) -0.0091(16)
B2 0.0379(18) 0.0256(17) 0.0358(18) -0.0082(14) -0.0095(14) -0.0036(14)
B3 0.0335(19) 0.038(2) 0.041(2) -0.0103(15) -0.0051(15) -0.0039(15)
B4 0.0349(17) 0.0268(17) 0.0375(19) -0.0068(14) -0.0069(14) -0.0041(14)
B5 0.050(2) 0.0296(19) 0.044(2) -0.0090(16) -0.0113(16) -0.0104(16)
B6 0.042(2) 0.0322(19) 0.047(2) -0.0113(16) -0.0164(16) -0.0049(15)
C1 0.0412(17) 0.0278(15) 0.0449(18) -0.0095(13) -0.0158(13) 0.0016(13)
C2 0.0432(17) 0.0230(15) 0.0405(17) -0.0042(12) -0.0072(13) -0.0010(12)
C3 0.0455(17) 0.0239(15) 0.0489(19) -0.0105(13) -0.0161(14) -0.0018(13)
C4 0.0475(18) 0.0272(15) 0.0400(17) -0.0137(13) -0.0075(14) 0.0060(13)
C5 0.0360(16) 0.0268(15) 0.0501(19) -0.0124(14) -0.0070(13) 0.0019(12)
C6 0.0404(19) 0.055(2) 0.078(3) -0.0156(19) 0.0042(17) -0.0050(16)
C7 0.059(2) 0.054(2) 0.064(2) -0.0167(18) -0.0309(18) -0.0007(17)
C8 0.070(2) 0.043(2) 0.047(2) 0.0012(16) -0.0042(17) -0.0093(17)
C9 0.068(2) 0.046(2) 0.085(3) -0.0187(19) -0.029(2) -0.0169(18)
C10 0.081(3) 0.050(2) 0.045(2) -0.0233(17) -0.0105(18) 0.0055(18)
C11 0.057(2) 0.0348(17) 0.0259(15) -0.0031(13) -0.0088(13) -0.0029(14)
C12 0.0518(19) 0.0318(16) 0.0386(17) -0.0044(13) -0.0190(14) -0.0079(14)
C13 0.0437(17) 0.0303(16) 0.0396(17) -0.0035(13) -0.0159(13) 0.0006(13)
C14 0.058(2) 0.0245(15) 0.0389(17) -0.0024(13) -0.0206(14) -0.0044(14)
C15 0.0463(18) 0.0379(17) 0.0342(16) 0.0002(14) -0.0084(13) -0.0104(14)
C16 0.058(2) 0.071(3) 0.056(2) 0.0073(19) -0.0118(17) -0.026(2)
C17 0.087(3) 0.053(2) 0.0393(19) -0.0175(17) -0.0059(18) -0.0011(19)
C18 0.077(3) 0.051(2) 0.072(2) -0.0163(18) -0.031(2) -0.0198(19)
C19 0.048(2) 0.050(2) 0.058(2) -0.0096(17) -0.0131(16) 0.0069(16)
C20 0.100(3) 0.0292(18) 0.064(2) -0.0111(16) -0.036(2) -0.0081(18)
Co1 0.0337(2) 0.0234(2) 0.0308(2) -0.00688(16) -0.00685(15) -0.00280(15)
Co2 0.0368(2) 0.0235(2) 0.0312(2) -0.00701(16) -0.00822(16) -0.00259(16)

loop_
_atom_type_symbol
_atom_type_description
_atom_type_scat_dispersion_real
_atom_type_scat_dispersion_imag
_atom_type_scat_source
C C 0.0033 0.0016 'International Tables Vol C Tables 4.2.6.8 and 6.1.1.4'
H H 0.0000 0.0000 'International Tables Vol C Tables 4.2.6.8 and 6.1.1.4'
B B 0.0013 0.0007 'International Tables Vol C Tables 4.2.6.8 and 6.1.1.4'
Co Co 0.3494 0.9721 'International Tables Vol C Tables 4.2.6.8 and 6.1.1.4'

loop_
_geom_angle_atom_site_label_1
_geom_angle_atom_site_label_2
_geom_angle_atom_site_label_3
_geom_angle
B3 B1 B2 60.91(19)
B3 B1 Co1 119.1(2)
B2 B1 Co1 67.61(16)
B3 B1 H1BB 117.2(17)
B2 B1 H1BB 138.7(16)
Co1 B1 H1BB 122.7(16)
B3 B1 H6BB 48.5(15)
B2 B1 H6BB 99.8(15)
Co1 B1 H6BB 117.9(14)
H1BB B1 H6BB 106(2)
B1 B2 B3 58.35(19)
B1 B2 B4 111.3(2)
B3 B2 B4 111.6(2)
B1 B2 Co1 62.57(15)
B3 B2 Co1 112.7(2)
B4 B2 Co1 64.31(14)
B1 B2 Co2 112.6(2)
B3 B2 Co2 62.68(15)
B4 B2 Co2 64.29(14)
Co1 B2 Co2 120.10(15)
B1 B2 H2BB 121.4(15)
B3 B2 H2BB 123.4(15)
B4 B2 H2BB 117.3(15)
Co1 B2 H2BB 112.9(15)
Co2 B2 H2BB 116.6(15)
B1 B3 B2 60.74(19)
B1 B3 Co2 118.6(2)
B2 B3 Co2 67.52(16)
B1 B3 H3BB 118.3(19)
B2 B3 H3BB 134.4(19)
Co2 B3 H3BB 121.0(18)
B1 B3 H6BB 49.0(15)
B2 B3 H6BB 100.1(15)
Co2 B3 H6BB 117.2(15)
H3BB B3 H6BB 111(2)
B6 B4 B5 58.26(19)
B6 B4 B2 111.7(2)
B5 B4 B2 111.7(2)
B6 B4 Co1 62.58(15)
B5 B4 Co1 112.5(2)
B2 B4 Co1 64.31(14)
B6 B4 Co2 113.0(2)
B5 B4 Co2 62.95(16)
B2 B4 Co2 64.38(14)
Co1 B4 Co2 120.18(16)
B6 B4 H8BB 121.7(14)
B5 B4 H8BB 120.4(15)
B2 B4 H8BB 118.8(14)
Co1 B4 H8BB 116.5(15)
Co2 B4 H8BB 113.9(14)
B6 B5 B4 60.9(2)
B6 B5 Co2 118.8(2)
B4 B5 Co2 67.28(16)
B6 B5 H4BB 121.5(18)
B4 B5 H4BB 137.3(18)
Co2 B5 H4BB 118.3(18)
B6 B5 H7BB 48.8(15)
B4 B5 H7BB 100.5(15)
Co2 B5 H7BB 118.4(15)
H4BB B5 H7BB 110(2)
B5 B6 B4 60.88(19)
B5 B6 Co1 118.8(2)
B4 B6 Co1 67.51(16)
B5 B6 H5BB 119.2(19)
B4 B6 H5BB 138.9(18)
Co1 B6 H5BB 121.0(18)
B5 B6 H7BB 46.2(14)
B4 B6 H7BB 98.3(14)
Co1 B6 H7BB 118.7(14)
H5BB B6 H7BB 108(2)
C5 C1 C2 108.2(3)
C5 C1 C7 126.1(3)
C2 C1 C7 125.6(3)
C5 C1 Co1 70.51(16)
C2 C1 Co1 69.80(16)
C7 C1 Co1 127.8(2)
C3 C2 C1 108.0(3)
C3 C2 C8 126.3(3)
C1 C2 C8 125.6(3)
C3 C2 Co1 70.49(16)
C1 C2 Co1 70.04(16)
C8 C2 Co1 127.5(2)
C2 C3 C4 107.5(3)
C2 C3 C9 126.6(3)
C4 C3 C9 125.8(3)
C2 C3 Co1 69.57(16)
C4 C3 Co1 69.24(16)
C9 C3 Co1 128.5(2)
C5 C4 C3 108.4(3)
C5 C4 C10 125.6(3)
C3 C4 C10 125.9(3)
C5 C4 Co1 70.68(16)
C3 C4 Co1 70.67(16)
C10 C4 Co1 127.2(2)
C1 C5 C4 107.9(3)
C1 C5 C6 126.4(3)
C4 C5 C6 125.6(3)
C1 C5 Co1 69.89(16)
C4 C5 Co1 69.31(16)
C6 C5 Co1 128.3(2)
C5 C6 H6A 109.5
C5 C6 H6B 109.5
H6A C6 H6B 109.5
C5 C6 H6C 109.5
H6A C6 H6C 109.5
H6B C6 H6C 109.5
C1 C7 H7A 109.5
C1 C7 H7B 109.5
H7A C7 H7B 109.5
C1 C7 H7C 109.5
H7A C7 H7C 109.5
H7B C7 H7C 109.5
C2 C8 H8A 109.5
C2 C8 H8B 109.5
H8A C8 H8B 109.5
C2 C8 H8C 109.5
H8A C8 H8C 109.5
H8B C8 H8C 109.5
C3 C9 H9A 109.5
C3 C9 H9B 109.5
H9A C9 H9B 109.5
C3 C9 H9C 109.5
H9A C9 H9C 109.5
H9B C9 H9C 109.5
C4 C10 H10A 109.5
C4 C10 H10B 109.5
H10A C10 H10B 109.5
C4 C10 H10C 109.5
H10A C10 H10C 109.5
H10B C10 H10C 109.5
C15 C11 C12 108.2(3)
C15 C11 C17 127.2(3)
C12 C11 C17 124.5(3)
C15 C11 Co2 70.47(16)
C12 C11 Co2 70.43(16)
C17 C11 Co2 127.8(2)
C13 C12 C11 107.8(3)
C13 C12 C18 125.9(3)
C11 C12 C18 126.2(3)
C13 C12 Co2 70.07(16)
C11 C12 Co2 69.40(16)
C18 C12 Co2 129.0(2)
C12 C13 C14 107.8(3)
C12 C13 C19 125.2(3)
C14 C13 C19 126.9(3)
C12 C13 Co2 70.29(16)
C14 C13 Co2 69.82(16)
C19 C13 Co2 128.5(2)
C15 C14 C13 108.5(3)
C15 C14 C20 125.6(3)
C13 C14 C20 125.9(3)
C15 C14 Co2 70.27(16)
C13 C14 Co2 70.23(16)
C20 C14 Co2 127.4(2)
C11 C15 C14 107.6(3)
C11 C15 C16 126.0(3)
C14 C15 C16 126.3(3)
C11 C15 Co2 69.70(16)
C14 C15 Co2 69.92(16)
C16 C15 Co2 128.4(2)
C15 C16 H16A 109.5
C15 C16 H16B 109.5
H16A C16 H16B 109.5
C15 C16 H16C 109.5
H16A C16 H16C 109.5
H16B C16 H16C 109.5
C11 C17 H17A 109.5
C11 C17 H17B 109.5
H17A C17 H17B 109.5
C11 C17 H17C 109.5
H17A C17 H17C 109.5
H17B C17 H17C 109.5
C12 C18 H18A 109.5
C12 C18 H18B 109.5
H18A C18 H18B 109.5
C12 C18 H18C 109.5
H18A C18 H18C 109.5
H18B C18 H18C 109.5
C13 C19 H19A 109.5
C13 C19 H19B 109.5
H19A C19 H19B 109.5
C13 C19 H19C 109.5
H19A C19 H19C 109.5
H19B C19 H19C 109.5
C14 C20 H20A 109.5
C14 C20 H20B 109.5
H20A C20 H20B 109.5
C14 C20 H20C 109.5
H20A C20 H20C 109.5
H20B C20 H20C 109.5
B1 Co1 B6 100.20(14)
B1 Co1 C4 125.21(13)
B6 Co1 C4 127.98(14)
B1 Co1 C2 100.60(13)
B6 Co1 C2 132.70(13)
C4 Co1 C2 67.25(12)
B1 Co1 C1 135.75(13)
B6 Co1 C1 99.10(13)
C4 Co1 C1 67.04(11)
C2 Co1 C1 40.16(12)
B1 Co1 C5 162.80(13)
B6 Co1 C5 96.99(13)
C4 Co1 C5 40.00(11)
C2 Co1 C5 67.06(12)
C1 Co1 C5 39.60(12)
B1 Co1 C3 95.70(13)
B6 Co1 C3 163.88(13)
C4 Co1 C3 40.09(12)
C2 Co1 C3 39.94(11)
C1 Co1 C3 67.16(11)
C5 Co1 C3 67.12(12)
B1 Co1 B2 49.82(13)
B6 Co1 B2 91.33(13)
C4 Co1 B2 99.19(12)
C2 Co1 B2 133.72(12)
C1 Co1 B2 166.03(12)
C5 Co1 B2 130.12(12)
C3 Co1 B2 101.00(12)
B1 Co1 B4 91.03(13)
B6 Co1 B4 49.91(13)
C4 Co1 B4 100.63(12)
C2 Co1 B4 166.62(13)
C1 Co1 B4 131.11(12)
C5 Co1 B4 100.14(12)
C3 Co1 B4 132.85(12)
B2 Co1 B4 51.38(13)
B3 Co2 B5 100.00(14)
B3 Co2 C11 127.42(13)
B5 Co2 C11 125.53(14)
B3 Co2 C14 133.63(13)
B5 Co2 C14 101.14(13)
C11 Co2 C14 66.82(12)
B3 Co2 C15 163.71(13)
B5 Co2 C15 96.22(13)
C11 Co2 C15 39.84(12)
C14 Co2 C15 39.80(12)
B3 Co2 C13 99.63(13)
B5 Co2 C13 135.79(13)
C11 Co2 C13 67.07(12)
C14 Co2 C13 39.95(12)
C15 Co2 C13 67.12(12)
B3 Co2 C12 96.68(13)
B5 Co2 C12 163.31(13)
C11 Co2 C12 40.17(12)
C14 Co2 C12 66.77(11)
C15 Co2 C12 67.11(12)
C13 Co2 C12 39.64(11)
B3 Co2 B4 91.08(13)
B5 Co2 B4 49.78(13)
C11 Co2 B4 98.94(12)
C14 Co2 B4 133.40(13)
C15 Co2 B4 100.61(12)
C13 Co2 B4 165.74(13)
C12 Co2 B4 130.09(12)
B3 Co2 B2 49.80(13)
B5 Co2 B2 90.99(13)
C11 Co2 B2 99.86(12)
C14 Co2 B2 165.63(12)
C15 Co2 B2 131.80(13)
C13 Co2 B2 131.24(12)
C12 Co2 B2 99.73(12)
B4 Co2 B2 51.33(12)

loop_
_geom_bond_atom_site_label_1
_geom_bond_atom_site_label_2
_geom_bond_distance
B1 B3 1.701(5)
B1 B2 1.744(5)
B1 Co1 2.026(4)
B1 H1BB 1.06(3)
B1 H6BB 1.30(3)
B2 B3 1.746(5)
B2 B4 1.830(5)
B2 Co1 2.110(3)
B2 Co2 2.113(3)
B2 H2BB 1.13(3)
B3 Co2 2.032(4)
B3 H3BB 1.02(3)
B3 H6BB 1.29(3)
B4 B6 1.747(5)
B4 B5 1.748(5)
B4 Co1 2.110(3)
B4 Co2 2.111(3)
B4 H8BB 1.15(3)
B5 B6 1.701(5)
B5 Co2 2.039(4)
B5 H4BB 1.04(3)
B5 H7BB 1.23(3)
B6 Co1 2.027(3)
B6 H5BB 1.03(3)
B6 H7BB 1.29(3)
C1 C5 1.413(4)
C1 C2 1.428(4)
C1 C7 1.504(4)
C1 Co1 2.081(3)
C2 C3 1.423(4)
C2 C8 1.499(4)
C2 Co1 2.077(3)
C3 C4 1.426(4)
C3 C9 1.495(4)
C3 Co1 2.090(3)
C4 C5 1.423(4)
C4 C10 1.503(4)
C4 Co1 2.071(3)
C5 C6 1.503(4)
C5 Co1 2.089(3)
C6 H6A 0.9600
C6 H6B 0.9600
C6 H6C 0.9600
C7 H7A 0.9600
C7 H7B 0.9600
C7 H7C 0.9600
C8 H8A 0.9600
C8 H8B 0.9600
C8 H8C 0.9600
C9 H9A 0.9600
C9 H9B 0.9600
C9 H9C 0.9600
C10 H10A 0.9600
C10 H10B 0.9600
C10 H10C 0.9600
C11 C15 1.417(4)
C11 C12 1.429(4)
C11 C17 1.497(4)
C11 Co2 2.074(3)
C12 C13 1.415(4)
C12 C18 1.501(4)
C12 Co2 2.088(3)
C13 C14 1.423(4)
C13 C19 1.499(4)
C13 Co2 2.085(3)
C14 C15 1.418(4)
C14 C20 1.500(4)
C14 Co2 2.080(3)
C15 C16 1.504(4)
C15 Co2 2.085(3)
C16 H16A 0.9600
C16 H16B 0.9600
C16 H16C 0.9600
C17 H17A 0.9600
C17 H17B 0.9600
C17 H17C 0.9600
C18 H18A 0.9600
C18 H18B 0.9600
C18 H18C 0.9600
C19 H19A 0.9600
C19 H19B 0.9600
C19 H19C 0.9600
C20 H20A 0.9600
C20 H20B 0.9600
C20 H20C 0.9600

loop_
_geom_torsion_atom_site_label_1
_geom_torsion_atom_site_label_2
_geom_torsion_atom_site_label_3
_geom_torsion_atom_site_label_4
_geom_torsion
Co1 B1 B2 B3 -146.2(2)
B3 B1 B2 B4 102.9(3)
Co1 B1 B2 B4 -43.35(19)
B3 B1 B2 Co1 146.2(2)
B3 B1 B2 Co2 32.9(2)
Co1 B1 B2 Co2 -113.35(17)
Co1 B1 B3 B2 36.0(2)
B2 B1 B3 Co2 -36.4(2)
Co1 B1 B3 Co2 -0.4(4)
B4 B2 B3 B1 -102.5(3)
Co1 B2 B3 B1 -32.4(2)
Co2 B2 B3 B1 -145.7(2)
B1 B2 B3 Co2 145.7(2)
B4 B2 B3 Co2 43.18(19)
Co1 B2 B3 Co2 113.31(17)
B1 B2 B4 B6 0.4(3)
B3 B2 B4 B6 63.5(3)
Co1 B2 B4 B6 -42.18(19)
Co2 B2 B4 B6 106.0(2)
B1 B2 B4 B5 -62.8(3)
B3 B2 B4 B5 0.3(3)
Co1 B2 B4 B5 -105.4(2)
Co2 B2 B4 B5 42.79(19)
B1 B2 B4 Co1 42.54(19)
B3 B2 B4 Co1 105.7(2)
Co2 B2 B4 Co1 148.15(14)
B1 B2 B4 Co2 -105.6(2)
B3 B2 B4 Co2 -42.44(19)
Co1 B2 B4 Co2 -148.15(14)
B2 B4 B5 B6 102.8(3)
Co1 B4 B5 B6 32.7(2)
Co2 B4 B5 B6 146.2(2)
B6 B4 B5 Co2 -146.2(2)
B2 B4 B5 Co2 -43.45(19)
Co1 B4 B5 Co2 -113.56(18)
Co2 B5 B6 B4 35.8(2)
B4 B5 B6 Co1 -36.3(2)
Co2 B5 B6 Co1 -0.5(4)
B2 B4 B6 B5 -102.8(3)
Co1 B4 B6 B5 -145.8(2)
Co2 B4 B6 B5 -32.5(2)
B5 B4 B6 Co1 145.8(2)
B2 B4 B6 Co1 42.97(19)
Co2 B4 B6 Co1 113.28(18)
C5 C1 C2 C3 0.3(3)
C7 C1 C2 C3 -176.8(3)
Co1 C1 C2 C3 60.55(19)
C5 C1 C2 C8 177.2(3)
C7 C1 C2 C8 0.1(5)
Co1 C1 C2 C8 -122.5(3)
C5 C1 C2 Co1 -60.29(19)
C7 C1 C2 Co1 122.6(3)
C1 C2 C3 C4 -1.2(3)
C8 C2 C3 C4 -178.1(3)
Co1 C2 C3 C4 59.10(19)
C1 C2 C3 C9 176.3(3)
C8 C2 C3 C9 -0.6(5)
Co1 C2 C3 C9 -123.4(3)
C1 C2 C3 Co1 -60.27(19)
C8 C2 C3 Co1 122.8(3)
C2 C3 C4 C5 1.6(3)
C9 C3 C4 C5 -175.9(3)
Co1 C3 C4 C5 60.94(19)
C2 C3 C4 C10 178.2(3)
C9 C3 C4 C10 0.7(5)
Co1 C3 C4 C10 -122.5(3)
C2 C3 C4 Co1 -59.30(19)
C9 C3 C4 Co1 123.2(3)
C2 C1 C5 C4 0.8(3)
C7 C1 C5 C4 177.8(3)
Co1 C1 C5 C4 -59.09(19)
C2 C1 C5 C6 -176.8(3)
C7 C1 C5 C6 0.3(5)
Co1 C1 C5 C6 123.4(3)
C2 C1 C5 Co1 59.84(19)
C7 C1 C5 Co1 -123.1(3)
C3 C4 C5 C1 -1.5(3)
C10 C4 C5 C1 -178.0(3)
Co1 C4 C5 C1 59.45(19)
C3 C4 C5 C6 176.1(3)
C10 C4 C5 C6 -0.5(5)
Co1 C4 C5 C6 -123.0(3)
C3 C4 C5 Co1 -60.93(19)
C10 C4 C5 Co1 122.5(3)
C15 C11 C12 C13 -0.8(3)
C17 C11 C12 C13 -177.1(3)
Co2 C11 C12 C13 59.80(19)
C15 C11 C12 C18 175.4(3)
C17 C11 C12 C18 -0.9(5)
Co2 C11 C12 C18 -124.0(3)
C15 C11 C12 Co2 -60.61(19)
C17 C11 C12 Co2 123.1(3)
C11 C12 C13 C14 0.6(3)
C18 C12 C13 C14 -175.6(3)
Co2 C12 C13 C14 59.98(19)
C11 C12 C13 C19 176.8(3)
C18 C12 C13 C19 0.6(5)
Co2 C12 C13 C19 -123.8(3)
C11 C12 C13 Co2 -59.38(19)
C18 C12 C13 Co2 124.4(3)
C12 C13 C14 C15 -0.2(3)
C19 C13 C14 C15 -176.3(3)
Co2 C13 C14 C15 60.10(19)
C12 C13 C14 C20 177.3(3)
C19 C13 C14 C20 1.1(5)
Co2 C13 C14 C20 -122.4(3)
C12 C13 C14 Co2 -60.28(19)
C19 C13 C14 Co2 123.6(3)
C12 C11 C15 C14 0.7(3)
C17 C11 C15 C14 176.9(3)
Co2 C11 C15 C14 -59.90(19)
C12 C11 C15 C16 -176.0(3)
C17 C11 C15 C16 0.2(5)
Co2 C11 C15 C16 123.4(3)
C12 C11 C15 Co2 60.59(19)
C17 C11 C15 Co2 -123.2(3)
C13 C14 C15 C11 -0.3(3)
C20 C14 C15 C11 -177.8(3)
Co2 C14 C15 C11 59.75(19)
C13 C14 C15 C16 176.4(3)
C20 C14 C15 C16 -1.1(5)
Co2 C14 C15 C16 -123.6(3)
C13 C14 C15 Co2 -60.07(19)
C20 C14 C15 Co2 122.5(3)
B3 B1 Co1 B6 49.3(3)
B2 B1 Co1 B6 83.05(18)
B3 B1 Co1 C4 -103.9(3)
B2 B1 Co1 C4 -70.1(2)
B3 B1 Co1 C2 -173.5(2)
B2 B1 Co1 C2 -139.67(16)
B3 B1 Co1 C1 163.8(2)
B2 B1 Co1 C1 -162.43(17)
B3 B1 Co1 C5 -130.9(4)
B2 B1 Co1 C5 -97.1(4)
B3 B1 Co1 C3 -133.4(2)
B2 B1 Co1 C3 -99.59(16)
B3 B1 Co1 B2 -33.8(2)
B3 B1 Co1 B4 -0.1(3)
B2 B1 Co1 B4 33.68(17)
B5 B6 Co1 B1 -48.6(3)
B4 B6 Co1 B1 -82.67(18)
B5 B6 Co1 C4 103.5(3)
B4 B6 Co1 C4 69.4(2)
B5 B6 Co1 C2 -163.5(2)
B4 B6 Co1 C2 162.47(17)
B5 B6 Co1 C1 171.4(2)
B4 B6 Co1 C1 137.34(17)
B5 B6 Co1 C5 131.4(3)
B4 B6 Co1 C5 97.38(17)
B5 B6 Co1 C3 140.9(4)
B4 B6 Co1 C3 106.8(5)
B5 B6 Co1 B2 0.7(3)
B4 B6 Co1 B2 -33.33(17)
B5 B6 Co1 B4 34.1(2)
C5 C4 Co1 B1 -167.94(18)
C3 C4 Co1 B1 -49.5(2)
C10 C4 Co1 B1 71.5(3)
C5 C4 Co1 B6 46.4(2)
C3 C4 Co1 B6 164.82(18)
C10 C4 Co1 B6 -74.2(3)
C5 C4 Co1 C2 -80.91(18)
C3 C4 Co1 C2 37.55(17)
C10 C4 Co1 C2 158.5(3)
C5 C4 Co1 C1 -37.16(17)
C3 C4 Co1 C1 81.30(18)
C10 C4 Co1 C1 -157.8(3)
C3 C4 Co1 C5 118.5(2)
C10 C4 Co1 C5 -120.6(4)
C5 C4 Co1 C3 -118.5(2)
C10 C4 Co1 C3 121.0(4)
C5 C4 Co1 B2 145.35(18)
C3 C4 Co1 B2 -96.19(18)
C10 C4 Co1 B2 24.8(3)
C5 C4 Co1 B4 93.15(18)
C3 C4 Co1 B4 -148.39(17)
C10 C4 Co1 B4 -27.4(3)
C3 C2 Co1 B1 86.2(2)
C1 C2 Co1 B1 -155.26(18)
C8 C2 Co1 B1 -35.1(3)
C3 C2 Co1 B6 -159.1(2)
C1 C2 Co1 B6 -40.6(3)
C8 C2 Co1 B6 79.6(3)
C3 C2 Co1 C4 -37.68(18)
C1 C2 Co1 C4 80.85(19)
C8 C2 Co1 C4 -159.0(3)
C3 C2 Co1 C1 -118.5(3)
C8 C2 Co1 C1 120.2(3)
C3 C2 Co1 C5 -81.25(19)
C1 C2 Co1 C5 37.28(17)
C8 C2 Co1 C5 157.5(3)
C1 C2 Co1 C3 118.5(3)
C8 C2 Co1 C3 -121.3(4)
C3 C2 Co1 B2 43.0(2)
C1 C2 Co1 B2 161.57(18)
C8 C2 Co1 B2 -78.3(3)
C3 C2 Co1 B4 -63.7(6)
C1 C2 Co1 B4 54.8(6)
C8 C2 Co1 B4 175.0(4)
C5 C1 Co1 B1 155.1(2)
C2 C1 Co1 B1 36.1(3)
C7 C1 Co1 B1 -83.8(3)
C5 C1 Co1 B6 -89.99(19)
C2 C1 Co1 B6 151.06(19)
C7 C1 Co1 B6 31.1(3)
C5 C1 Co1 C4 37.53(17)
C2 C1 Co1 C4 -81.42(18)
C7 C1 Co1 C4 158.6(3)
C5 C1 Co1 C2 119.0(2)
C7 C1 Co1 C2 -119.9(4)
C2 C1 Co1 C5 -119.0(2)
C7 C1 Co1 C5 121.1(4)
C5 C1 Co1 C3 81.21(18)
C2 C1 Co1 C3 -37.74(17)
C7 C1 Co1 C3 -157.7(3)
C5 C1 Co1 B2 47.9(6)
C2 C1 Co1 B2 -71.1(5)
C7 C1 Co1 B2 169.0(4)
C5 C1 Co1 B4 -46.5(2)
C2 C1 Co1 B4 -165.47(18)
C7 C1 Co1 B4 74.6(3)
C1 C5 Co1 B1 -84.0(5)
C4 C5 Co1 B1 35.3(5)
C6 C5 Co1 B1 155.0(4)
C1 C5 Co1 B6 95.84(19)
C4 C5 Co1 B6 -144.92(19)
C6 C5 Co1 B6 -25.2(3)
C1 C5 Co1 C4 -119.2(2)
C6 C5 Co1 C4 119.7(4)
C1 C5 Co1 C2 -37.79(17)
C4 C5 Co1 C2 81.45(18)
C6 C5 Co1 C2 -158.8(3)
C4 C5 Co1 C1 119.2(2)
C6 C5 Co1 C1 -121.1(4)
C1 C5 Co1 C3 -81.32(18)
C4 C5 Co1 C3 37.91(17)
C6 C5 Co1 C3 157.6(3)
C1 C5 Co1 B2 -166.46(17)
C4 C5 Co1 B2 -47.2(2)
C6 C5 Co1 B2 72.5(3)
C1 C5 Co1 B4 146.27(18)
C4 C5 Co1 B4 -94.50(18)
C6 C5 Co1 B4 25.2(3)
C2 C3 Co1 B1 -99.71(19)
C4 C3 Co1 B1 141.38(18)
C9 C3 Co1 B1 21.5(3)
C2 C3 Co1 B6 70.9(5)
C4 C3 Co1 B6 -48.0(5)
C9 C3 Co1 B6 -167.9(4)
C2 C3 Co1 C4 118.9(2)
C9 C3 Co1 C4 -119.9(4)
C4 C3 Co1 C2 -118.9(2)
C9 C3 Co1 C2 121.2(4)
C2 C3 Co1 C1 37.94(18)
C4 C3 Co1 C1 -80.97(18)
C9 C3 Co1 C1 159.1(3)
C2 C3 Co1 C5 81.08(19)
C4 C3 Co1 C5 -37.83(17)
C9 C3 Co1 C5 -157.8(3)
C2 C3 Co1 B2 -149.83(18)
C4 C3 Co1 B2 91.25(19)
C9 C3 Co1 B2 -28.7(3)
C2 C3 Co1 B4 163.56(18)
C4 C3 Co1 B4 44.6(2)
C9 C3 Co1 B4 -75.3(3)
B3 B2 Co1 B1 30.9(2)
B4 B2 Co1 B1 134.8(2)
Co2 B2 Co1 B1 101.5(2)
B1 B2 Co1 B6 -102.25(19)
B3 B2 Co1 B6 -71.4(2)
B4 B2 Co1 B6 32.55(17)
Co2 B2 Co1 B6 -0.79(19)
B1 B2 Co1 C4 128.89(17)
B3 B2 Co1 C4 159.8(2)
B4 B2 Co1 C4 -96.31(16)
Co2 B2 Co1 C4 -129.64(17)
B1 B2 Co1 C2 61.7(2)
B3 B2 Co1 C2 92.6(2)
B4 B2 Co1 C2 -163.53(17)
Co2 B2 Co1 C2 163.14(14)
B1 B2 Co1 C1 119.3(5)
B3 B2 Co1 C1 150.1(4)
B4 B2 Co1 C1 -105.9(5)
Co2 B2 Co1 C1 -139.3(4)
B1 B2 Co1 C5 157.44(17)
B3 B2 Co1 C5 -171.68(18)
B4 B2 Co1 C5 -67.76(19)
Co2 B2 Co1 C5 -101.09(19)
B1 B2 Co1 C3 88.19(18)
B3 B2 Co1 C3 119.1(2)
B4 B2 Co1 C3 -137.01(15)
Co2 B2 Co1 C3 -170.35(16)
B1 B2 Co1 B4 -134.8(2)
B3 B2 Co1 B4 -103.9(3)
Co2 B2 Co1 B4 -33.34(16)
B6 B4 Co1 B1 102.50(19)
B5 B4 Co1 B1 71.4(2)
B2 B4 Co1 B1 -32.83(17)
Co2 B4 Co1 B1 0.56(19)
B5 B4 Co1 B6 -31.1(2)
B2 B4 Co1 B6 -135.3(2)
Co2 B4 Co1 B6 -101.9(2)
B6 B4 Co1 C4 -131.33(18)
B5 B4 Co1 C4 -162.5(2)
B2 B4 Co1 C4 93.33(16)
Co2 B4 Co1 C4 126.73(17)
B6 B4 Co1 C2 -107.0(5)
B5 B4 Co1 C2 -138.1(5)
B2 B4 Co1 C2 117.7(5)
Co2 B4 Co1 C2 151.1(4)
B6 B4 Co1 C1 -62.6(2)
B5 B4 Co1 C1 -93.7(2)
B2 B4 Co1 C1 162.05(16)
Co2 B4 Co1 C1 -164.55(13)
B6 B4 Co1 C5 -90.64(18)
B5 B4 Co1 C5 -121.8(2)
B2 B4 Co1 C5 134.03(15)
Co2 B4 Co1 C5 167.42(16)
B6 B4 Co1 C3 -158.75(18)
B5 B4 Co1 C3 170.12(19)
B2 B4 Co1 C3 65.9(2)
Co2 B4 Co1 C3 99.3(2)
B6 B4 Co1 B2 135.3(2)
B5 B4 Co1 B2 104.2(3)
Co2 B4 Co1 B2 33.40(16)
B1 B3 Co2 B5 -48.7(3)
B2 B3 Co2 B5 -82.75(18)
B1 B3 Co2 C11 102.7(3)
B2 B3 Co2 C11 68.6(2)
B1 B3 Co2 C14 -164.7(2)
B2 B3 Co2 C14 161.20(16)
B1 B3 Co2 C15 136.8(4)
B2 B3 Co2 C15 102.7(5)
B1 B3 Co2 C13 171.2(2)
B2 B3 Co2 C13 137.06(16)
B1 B3 Co2 C12 131.2(2)
B2 B3 Co2 C12 97.11(17)
B1 B3 Co2 B4 0.6(3)
B2 B3 Co2 B4 -33.48(17)
B1 B3 Co2 B2 34.1(2)
B6 B5 Co2 B3 49.2(3)
B4 B5 Co2 B3 82.87(18)
B6 B5 Co2 C11 -102.9(3)
B4 B5 Co2 C11 -69.3(2)
B6 B5 Co2 C14 -172.3(2)
B4 B5 Co2 C14 -138.65(17)
B6 B5 Co2 C15 -132.3(3)
B4 B5 Co2 C15 -98.66(17)
B6 B5 Co2 C13 164.4(2)
B4 B5 Co2 C13 -161.99(17)
B6 B5 Co2 C12 -130.3(4)
B4 B5 Co2 C12 -96.6(5)
B6 B5 Co2 B4 -33.7(2)
B6 B5 Co2 B2 -0.1(3)
B4 B5 Co2 B2 33.60(17)
C15 C11 Co2 B3 165.82(18)
C12 C11 Co2 B3 47.2(2)
C17 C11 Co2 B3 -71.8(4)
C15 C11 Co2 B5 -49.6(2)
C12 C11 Co2 B5 -168.19(18)
C17 C11 Co2 B5 72.8(3)
C15 C11 Co2 C14 37.68(18)
C12 C11 Co2 C14 -80.91(18)
C17 C11 Co2 C14 160.1(3)
C12 C11 Co2 C15 -118.6(2)
C17 C11 Co2 C15 122.4(4)
C15 C11 Co2 C13 81.27(19)
C12 C11 Co2 C13 -37.33(17)
C17 C11 Co2 C13 -156.3(3)
C15 C11 Co2 C12 118.6(2)
C17 C11 Co2 C12 -119.0(4)
C15 C11 Co2 B4 -95.89(19)
C12 C11 Co2 B4 145.52(18)
C17 C11 Co2 B4 26.5(3)
C15 C11 Co2 B2 -147.97(18)
C12 C11 Co2 B2 93.44(18)
C17 C11 Co2 B2 -25.6(3)
C15 C14 Co2 B3 -158.1(2)
C13 C14 Co2 B3 -38.9(3)
C20 C14 Co2 B3 81.7(4)
C15 C14 Co2 B5 86.3(2)
C13 C14 Co2 B5 -154.51(19)
C20 C14 Co2 B5 -33.9(3)
C15 C14 Co2 C11 -37.71(17)
C13 C14 Co2 C11 81.44(19)
C20 C14 Co2 C11 -158.0(3)
C13 C14 Co2 C15 119.2(2)
C20 C14 Co2 C15 -120.3(4)
C15 C14 Co2 C13 -119.2(2)
C20 C14 Co2 C13 120.6(4)
C15 C14 Co2 C12 -81.59(19)
C13 C14 Co2 C12 37.56(17)
C20 C14 Co2 C12 158.1(3)
C15 C14 Co2 B4 42.4(2)
C13 C14 Co2 B4 161.52(19)
C20 C14 Co2 B4 -77.9(4)
C15 C14 Co2 B2 -60.7(6)
C13 C14 Co2 B2 58.4(6)
C20 C14 Co2 B2 179.0(4)
C11 C15 Co2 B3 -43.9(5)
C14 C15 Co2 B3 74.7(5)
C16 C15 Co2 B3 -164.4(4)
C11 C15 Co2 B5 141.44(19)
C14 C15 Co2 B5 -99.95(19)
C16 C15 Co2 B5 21.0(3)
C14 C15 Co2 C11 118.6(3)
C16 C15 Co2 C11 -120.4(4)
C11 C15 Co2 C14 -118.6(3)
C16 C15 Co2 C14 121.0(4)
C11 C15 Co2 C13 -81.12(19)
C14 C15 Co2 C13 37.49(17)
C16 C15 Co2 C13 158.4(3)
C11 C15 Co2 C12 -37.94(17)
C14 C15 Co2 C12 80.68(19)
C16 C15 Co2 C12 -158.4(3)
C11 C15 Co2 B4 91.26(19)
C14 C15 Co2 B4 -150.12(18)
C16 C15 Co2 B4 -29.2(3)
C11 C15 Co2 B2 44.5(2)
C14 C15 Co2 B2 163.12(18)
C16 C15 Co2 B2 -75.9(3)
C12 C13 Co2 B3 -88.9(2)
C14 C13 Co2 B3 152.55(19)
C19 C13 Co2 B3 30.9(3)
C12 C13 Co2 B5 155.8(2)
C14 C13 Co2 B5 37.3(3)
C19 C13 Co2 B5 -84.4(3)
C12 C13 Co2 C11 37.82(18)
C14 C13 Co2 C11 -80.77(19)
C19 C13 Co2 C11 157.6(3)
C12 C13 Co2 C14 118.6(3)
C19 C13 Co2 C14 -121.6(4)
C12 C13 Co2 C15 81.23(19)
C14 C13 Co2 C15 -37.36(17)
C19 C13 Co2 C15 -159.0(3)
C14 C13 Co2 C12 -118.6(3)
C19 C13 Co2 C12 119.8(4)
C12 C13 Co2 B4 49.3(6)
C14 C13 Co2 B4 -69.3(5)
C19 C13 Co2 B4 169.1(4)
C12 C13 Co2 B2 -45.1(2)
C14 C13 Co2 B2 -163.67(18)
C19 C13 Co2 B2 74.7(3)
C13 C12 Co2 B3 97.04(19)
C11 C12 Co2 B3 -144.06(18)
C18 C12 Co2 B3 -23.6(3)
C13 C12 Co2 B5 -83.5(5)
C11 C12 Co2 B5 35.5(5)
C18 C12 Co2 B5 155.9(4)
C13 C12 Co2 C11 -118.9(3)
C18 C12 Co2 C11 120.4(4)
C13 C12 Co2 C14 -37.85(18)
C11 C12 Co2 C14 81.05(19)
C18 C12 Co2 C14 -158.5(3)
C13 C12 Co2 C15 -81.27(19)
C11 C12 Co2 C15 37.63(17)
C18 C12 Co2 C15 158.1(3)
C11 C12 Co2 C13 118.9(3)
C18 C12 Co2 C13 -120.6(4)
C13 C12 Co2 B4 -165.88(18)
C11 C12 Co2 B4 -47.0(2)
C18 C12 Co2 B4 73.5(3)
C13 C12 Co2 B2 147.30(19)
C11 C12 Co2 B2 -93.80(19)
C18 C12 Co2 B2 26.6(3)
B6 B4 Co2 B3 -71.3(2)
B5 B4 Co2 B3 -102.22(18)
B2 B4 Co2 B3 32.66(17)
Co1 B4 Co2 B3 -0.71(19)
B6 B4 Co2 B5 30.9(2)
B2 B4 Co2 B5 134.9(2)
Co1 B4 Co2 B5 101.5(2)
B6 B4 Co2 C11 160.5(2)
B5 B4 Co2 C11 129.60(18)
B2 B4 Co2 C11 -95.52(16)
Co1 B4 Co2 C11 -128.90(17)
B6 B4 Co2 C14 94.1(2)
B5 B4 Co2 C14 63.2(2)
B2 B4 Co2 C14 -161.97(17)
Co1 B4 Co2 C14 164.66(14)
B6 B4 Co2 C15 120.1(2)
B5 B4 Co2 C15 89.18(18)
B2 B4 Co2 C15 -135.94(15)
Co1 B4 Co2 C15 -169.31(16)
B6 B4 Co2 C13 149.8(4)
B5 B4 Co2 C13 118.9(5)
B2 B4 Co2 C13 -106.2(5)
Co1 B4 Co2 C13 -139.6(4)
B6 B4 Co2 C12 -170.99(19)
B5 B4 Co2 C12 158.11(18)
B2 B4 Co2 C12 -67.0(2)
Co1 B4 Co2 C12 -100.4(2)
B6 B4 Co2 B2 -104.0(3)
B5 B4 Co2 B2 -134.9(2)
Co1 B4 Co2 B2 -33.37(16)
B1 B2 Co2 B3 -31.3(2)
B4 B2 Co2 B3 -135.1(2)
Co1 B2 Co2 B3 -101.7(2)
B1 B2 Co2 B5 71.0(2)
B3 B2 Co2 B5 102.30(18)
B4 B2 Co2 B5 -32.76(17)
Co1 B2 Co2 B5 0.58(19)
B1 B2 Co2 C11 -162.7(2)
B3 B2 Co2 C11 -131.34(17)
B4 B2 Co2 C11 93.60(16)
Co1 B2 Co2 C11 126.94(17)
B1 B2 Co2 C14 -141.3(5)
B3 B2 Co2 C14 -110.0(5)
B4 B2 Co2 C14 115.0(5)
Co1 B2 Co2 C14 148.3(4)
B1 B2 Co2 C15 170.21(18)
B3 B2 Co2 C15 -158.46(18)
B4 B2 Co2 C15 66.5(2)
Co1 B2 Co2 C15 99.8(2)
B1 B2 Co2 C13 -94.6(2)
B3 B2 Co2 C13 -63.3(2)
B4 B2 Co2 C13 161.67(17)
Co1 B2 Co2 C13 -164.99(14)
B1 B2 Co2 C12 -121.9(2)
B3 B2 Co2 C12 -90.56(18)
B4 B2 Co2 C12 134.39(16)
Co1 B2 Co2 C12 167.73(17)
B1 B2 Co2 B4 103.7(2)
B3 B2 Co2 B4 135.1(2)
Co1 B2 Co2 B4 33.34(16)
